data_7711178
loop_
_publ_author_name
'Fraunhofer, Christina'
'Paul, Theresa'
'Oeckler, Oliver'

_publ_section_title
;
 Temperature-dependent Cu and Ag ion mobility and associated changes of
 transport properties in pavonite-type Cu1.4Ag0.4Bi5.4Se9
;
_journal_name_full 'Dalton Transactions'
_journal_paper_doi 10.1039/D2DT01651F
_journal_year 2022
_chemical_formula_sum 'Ag0.8 Bi10.8 Cu2.8 Se18'
_chemical_formula_weight 3942.47
_space_group_crystal_system monoclinic
_space_group_IT_number 12
_space_group_name_Hall '-C 2y'
_space_group_name_H-M_alt 'C 1 2/m 1'
_atom_sites_solution_hydrogens none
_atom_sites_solution_primary direct
_atom_sites_solution_secondary difmap
_audit_creation_method SHELXL-2017/1
_audit_update_record
;
2022-05-24 deposited with the CCDC.	2022-09-05 downloaded from the CCDC.
;
_cell_angle_alpha 90
_cell_angle_beta 99.58(3)
_cell_angle_gamma 90
_cell_formula_units_Z 1
_cell_length_a 13.790(3)
_cell_length_b 4.1971(8)
_cell_length_c 15.412(3)
_cell_measurement_reflns_used 10801
_cell_measurement_temperature 623(2)
_cell_measurement_theta_max 23.63
_cell_measurement_theta_min 2.08
_cell_volume 879.6(3)
_computing_structure_refinement 'SHELXL-2017/1 (Sheldrick, 2017)'
_diffrn_ambient_temperature 623(2)
_diffrn_measured_fraction_theta_full 0.988
_diffrn_measured_fraction_theta_max 0.989
_diffrn_measurement_device_type 'Stoe Stadivari'
_diffrn_radiation_type AgK\a
_diffrn_radiation_wavelength 0.56083
_diffrn_reflns_av_R_equivalents 0.0913
_diffrn_reflns_av_unetI/netI 0.0851
_diffrn_reflns_Laue_measured_fraction_full 0.988
_diffrn_reflns_Laue_measured_fraction_max 0.989
_diffrn_reflns_limit_h_max 16
_diffrn_reflns_limit_h_min -13
_diffrn_reflns_limit_k_max 5
_diffrn_reflns_limit_k_min -5
_diffrn_reflns_limit_l_max 17
_diffrn_reflns_limit_l_min -19
_diffrn_reflns_number 4795
_diffrn_reflns_point_group_measured_fraction_full 0.988
_diffrn_reflns_point_group_measured_fraction_max 0.989
_diffrn_reflns_theta_full 19.664
_diffrn_reflns_theta_max 20.500
_diffrn_reflns_theta_min 2.115
_exptl_absorpt_coefficient_mu 40.423
_exptl_absorpt_correction_T_max 0.5801
_exptl_absorpt_correction_T_min 0.0110
_exptl_absorpt_correction_type multi-scan
_exptl_absorpt_process_details '(Blessing, 1995)'
_exptl_crystal_colour 'metallic dark gray'
_exptl_crystal_density_diffrn 7.443
_exptl_crystal_description 'irregular polyhedron'
_exptl_crystal_F_000 1627
_exptl_crystal_size_max 0.080
_exptl_crystal_size_mid 0.078
_exptl_crystal_size_min 0.042
_refine_diff_density_max 3.158
_refine_diff_density_min -1.994
_refine_diff_density_rms 0.454
_refine_ls_extinction_coef 0.00130(18)
_refine_ls_extinction_expression Fc^*^=kFc[1+0.001xFc^2^\l^3^/sin(2\q)]^-1/4^
_refine_ls_extinction_method 'SHELXL-2017/1 (Sheldrick 2017)'
_refine_ls_goodness_of_fit_ref 0.974
_refine_ls_hydrogen_treatment none
_refine_ls_matrix_type full
_refine_ls_number_parameters 72
_refine_ls_number_reflns 1012
_refine_ls_number_restraints 4
_refine_ls_restrained_S_all 0.972
_refine_ls_R_factor_all 0.1209
_refine_ls_R_factor_gt 0.0516
_refine_ls_shift/su_max 0.004
_refine_ls_shift/su_mean 0.000
_refine_ls_structure_factor_coef Fsqd
_refine_ls_weighting_details 'w=1/[\s^2^(Fo^2^)+(0.0644P)^2^] where P=(Fo^2^+2Fc^2^)/3'
_refine_ls_weighting_scheme calc
_refine_ls_wR_factor_gt 0.1053
_refine_ls_wR_factor_ref 0.1278
_reflns_Friedel_coverage 0.000
_reflns_number_gt 581
_reflns_number_total 1012
_reflns_threshold_expression 'I > 2\s(I)'
_cod_data_source_file d2dt01651f2.cif
_cod_data_source_block CF215A_K3_350
_cod_original_sg_symbol_H-M 'C 2/m'
_cod_original_formula_sum 'Ag0.80 Bi10.80 Cu2.80 Se18'
_cod_database_code 7711178
_shelx_shelxl_version_number 2017/1
_shelx_space_group_comment
;
The symmetry employed for this shelxl refinement is uniquely defined
by the following loop, which should always be used as a source of
symmetry information in preference to the above space-group names.
They are only intended as comments.
;

loop_
_space_group_symop_operation_xyz
'x, y, z'
'-x, y, -z'
'x+1/2, y+1/2, z'
'-x+1/2, y+1/2, -z'
'-x, -y, -z'
'x, -y, z'
'-x+1/2, -y+1/2, -z'
'x+1/2, -y+1/2, z'

loop_
_atom_site_label
_atom_site_type_symbol
_atom_site_fract_x
_atom_site_fract_y
_atom_site_fract_z
_atom_site_U_iso_or_equiv
_atom_site_adp_type
_atom_site_occupancy
_atom_site_site_symmetry_order
_atom_site_calc_flag
_atom_site_refinement_flags_posn
_atom_site_refinement_flags_adp
_atom_site_refinement_flags_occupancy
_atom_site_disorder_assembly
_atom_site_disorder_group
Bi1 Bi 0.45138(10) 0.000000 0.18902(10) 0.0463(6) Uani 0.943(3) 2 d S T P . .
Bi2 Bi 0.15163(11) 0.000000 0.06460(16) 0.0429(6) Uani 0.757(3) 2 d S T P . .
Ag2 Ag 0.15163(11) 0.000000 0.06460(16) 0.0429(6) Uani 0.200(0) 2 d S T P . .
Cu2 Cu 0.150(7) 0.000000 0.020(8) 0.02(3) Uiso 0.043(3) 2 d S . P . .
Bi3 Bi 0.24351(12) 0.000000 0.62223(11) 0.0598(6) Uani 1 2 d S T P . .
Se1 Se 0.4010(3) 0.000000 0.3575(3) 0.0467(10) Uani 1 2 d S T P . .
Se2 Se 0.7929(3) 0.000000 0.1242(3) 0.0480(10) Uani 1 2 d S T P . .
Se3 Se 0.1376(2) 0.000000 0.4561(2) 0.0362(8) Uani 1 2 d S T P . .
Se4 Se 0.0937(2) 0.000000 0.2308(2) 0.0408(9) Uani 1 2 d S T P . .
Se5 Se 0.000000 0.500000 0.000000 0.0344(11) Uani 1 4 d S T P . .
Cu3 Cu -0.016(7) 0.000000 0.438(7) 0.13(3) Uiso 0.091(8) 2 d S . P . .
Cu4 Cu 0.462(4) 0.000000 0.532(4) 0.091(18) Uiso 0.160(8) 2 d S . P . .
Cu5 Cu 0.000000 0.331(8) 0.500000 0.078(8) Uiso 0.243(8) 2 d S . P . .
Cu6 Cu 0.495(4) 0.000000 0.510(3) 0.030(8) Uiso 0.163(8) 2 d S . P . .

loop_
_atom_site_aniso_label
_atom_site_aniso_U_11
_atom_site_aniso_U_22
_atom_site_aniso_U_33
_atom_site_aniso_U_23
_atom_site_aniso_U_13
_atom_site_aniso_U_12
Bi1 0.0502(10) 0.0432(9) 0.0462(11) 0.000 0.0105(7) 0.000
Bi2 0.0406(10) 0.0392(9) 0.0495(15) 0.000 0.0095(8) 0.000
Ag2 0.0406(10) 0.0392(9) 0.0495(15) 0.000 0.0095(8) 0.000
Bi3 0.0664(11) 0.0586(11) 0.0493(11) 0.000 -0.0049(7) 0.000
Se1 0.054(2) 0.039(2) 0.054(3) 0.000 0.0274(19) 0.000
Se2 0.036(2) 0.0324(19) 0.071(3) 0.000 -0.0039(18) 0.000
Se3 0.0389(19) 0.0360(18) 0.034(2) 0.000 0.0074(15) 0.000
Se4 0.040(2) 0.035(2) 0.046(2) 0.000 0.0013(16) 0.000
Se5 0.033(3) 0.034(3) 0.035(3) 0.000 0.002(2) 0.000

loop_
_atom_type_symbol
_atom_type_description
_atom_type_scat_dispersion_real
_atom_type_scat_dispersion_imag
_atom_type_scat_source
Cu Cu 0.3240 0.8257 'International Tables Vol C Tables 4.2.6.8 and 6.1.1.4'
Se Se 0.2367 1.4831 'International Tables Vol C Tables 4.2.6.8 and 6.1.1.4'
Ag Ag -1.6473 0.7167 'International Tables Vol C Tables 4.2.6.8 and 6.1.1.4'
Bi Bi -1.3494 7.2566 'International Tables Vol C Tables 4.2.6.8 and 6.1.1.4'

loop_
_geom_angle_atom_site_label_1
_geom_angle_atom_site_label_2
_geom_angle_atom_site_label_3
_geom_angle
_geom_angle_site_symmetry_1
_geom_angle_site_symmetry_3
_geom_angle_publ_flag
Se1 Bi1 Se4 93.32(10) . 3 ?
Se1 Bi1 Se4 93.32(10) . 3_545 ?
Se4 Bi1 Se4 93.89(11) 3 3_545 ?
Se1 Bi1 Se2 91.65(10) . 3_445 ?
Se4 Bi1 Se2 173.63(11) 3 3_445 ?
Se4 Bi1 Se2 89.79(7) 3_545 3_445 ?
Se1 Bi1 Se2 91.65(10) . 3_455 ?
Se4 Bi1 Se2 89.79(7) 3 3_455 ?
Se4 Bi1 Se2 173.63(11) 3_545 3_455 ?
Se2 Bi1 Se2 86.10(10) 3_445 3_455 ?
Se1 Bi1 Se5 178.15(9) . 3_545 ?
Se4 Bi1 Se5 87.93(8) 3 3_545 ?
Se4 Bi1 Se5 87.93(8) 3_545 3_545 ?
Se2 Bi1 Se5 87.00(9) 3_445 3_545 ?
Se2 Bi1 Se5 87.00(9) 3_455 3_545 ?
Cu2 Bi2 Se4 162(8) . . ?
Cu2 Bi2 Se2 103(5) . 3_455 ?
Se4 Bi2 Se2 89.40(11) . 3_455 ?
Cu2 Bi2 Se2 103(5) . 3_445 ?
Se4 Bi2 Se2 89.40(11) . 3_445 ?
Se2 Bi2 Se2 92.44(12) 3_455 3_445 ?
Cu2 Bi2 Se5 76(5) . 1_545 ?
Se4 Bi2 Se5 90.81(7) . 1_545 ?
Se2 Bi2 Se5 177.93(8) 3_455 1_545 ?
Se2 Bi2 Se5 89.62(5) 3_445 1_545 ?
Cu2 Bi2 Se5 76(5) . . ?
Se4 Bi2 Se5 90.81(7) . . ?
Se2 Bi2 Se5 89.62(5) 3_455 . ?
Se2 Bi2 Se5 177.93(8) 3_445 . ?
Se5 Bi2 Se5 88.31(5) 1_545 . ?
Cu2 Bi2 Se2 16(8) . 5_655 ?
Se4 Bi2 Se2 177.64(11) . 5_655 ?
Se2 Bi2 Se2 92.23(11) 3_455 5_655 ?
Se2 Bi2 Se2 92.23(11) 3_445 5_655 ?
Se5 Bi2 Se2 87.49(7) 1_545 5_655 ?
Se5 Bi2 Se2 87.49(7) . 5_655 ?
Bi2 Cu2 Se2 160(10) . 5_655 ?
Bi2 Cu2 Se5 91(6) . 1_545 ?
Se2 Cu2 Se5 103(3) 5_655 1_545 ?
Bi2 Cu2 Se5 91(6) . . ?
Se2 Cu2 Se5 103(3) 5_655 . ?
Se5 Cu2 Se5 92(3) 1_545 . ?
Se3 Bi3 Se1 80.44(10) . 7_546 ?
Se3 Bi3 Se1 80.44(10) . 7_556 ?
Se1 Bi3 Se1 90.85(10) 7_546 7_556 ?
Se3 Bi3 Se3 82.35(10) . 7_556 ?
Se1 Bi3 Se3 162.67(12) 7_546 7_556 ?
Se1 Bi3 Se3 88.23(6) 7_556 7_556 ?
Se3 Bi3 Se3 82.35(10) . 7_546 ?
Se1 Bi3 Se3 88.23(6) 7_546 7_546 ?
Se1 Bi3 Se3 162.67(12) 7_556 7_546 ?
Se3 Bi3 Se3 87.53(9) 7_556 7_546 ?
Se3 Bi3 Cu3 50.8(19) . 5_556 ?
Se1 Bi3 Cu3 50.7(7) 7_546 5_556 ?
Se1 Bi3 Cu3 50.7(7) 7_556 5_556 ?
Se3 Bi3 Cu3 117.8(12) 7_556 5_556 ?
Se3 Bi3 Cu3 117.8(12) 7_546 5_556 ?
Cu6 Se1 Cu4 15.1(13) 5_656 5_656 ?
Cu6 Se1 Cu5 16.9(7) 5_656 7_556 ?
Cu4 Se1 Cu5 24.9(9) 5_656 7_556 ?
Cu6 Se1 Cu5 16.9(7) 5_656 3_545 ?
Cu4 Se1 Cu5 24.9(9) 5_656 3_545 ?
Cu5 Se1 Cu5 33.0(15) 7_556 3_545 ?
Cu6 Se1 Cu6 7(3) 5_656 . ?
Cu4 Se1 Cu6 22(2) 5_656 . ?
Cu5 Se1 Cu6 16.9(7) 7_556 . ?
Cu5 Se1 Cu6 16.9(7) 3_545 . ?
Cu6 Se1 Cu3 54(2) 5_656 3 ?
Cu4 Se1 Cu3 54.0(19) 5_656 3 ?
Cu5 Se1 Cu3 39(2) 7_556 3 ?
Cu5 Se1 Cu3 71(2) 3_545 3 ?
Cu6 Se1 Cu3 55(2) . 3 ?
Cu6 Se1 Cu3 54(2) 5_656 3_545 ?
Cu4 Se1 Cu3 54.0(19) 5_656 3_545 ?
Cu5 Se1 Cu3 71(2) 7_556 3_545 ?
Cu5 Se1 Cu3 39(2) 3_545 3_545 ?
Cu6 Se1 Cu3 55(2) . 3_545 ?
Cu3 Se1 Cu3 107(4) 3 3_545 ?
Cu6 Se1 Cu4 20(2) 5_656 . ?
Cu4 Se1 Cu4 35(2) 5_656 . ?
Cu5 Se1 Cu4 23.1(7) 7_556 . ?
Cu5 Se1 Cu4 23.1(7) 3_545 . ?
Cu6 Se1 Cu4 12.9(12) . . ?
Cu3 Se1 Cu4 59(2) 3 . ?
Cu3 Se1 Cu4 59(2) 3_545 . ?
Cu6 Se1 Bi1 127.7(13) 5_656 . ?
Cu4 Se1 Bi1 112.5(13) 5_656 . ?
Cu5 Se1 Bi1 129.4(2) 7_556 . ?
Cu5 Se1 Bi1 129.4(2) 3_545 . ?
Cu6 Se1 Bi1 135.0(12) . . ?
Cu3 Se1 Bi1 106(2) 3 . ?
Cu3 Se1 Bi1 106(2) 3_545 . ?
Cu4 Se1 Bi1 147.9(11) . . ?
Cu6 Se1 Bi3 103.9(9) 5_656 7_546 ?
Cu4 Se1 Bi3 113.8(8) 5_656 7_546 ?
Cu5 Se1 Bi3 113.0(5) 7_556 7_546 ?
Cu5 Se1 Bi3 89.2(6) 3_545 7_546 ?
Cu6 Se1 Bi3 98.9(8) . 7_546 ?
Cu3 Se1 Bi3 141(2) 3 7_546 ?
Cu3 Se1 Bi3 68(2) 3_545 7_546 ?
Cu4 Se1 Bi3 89.9(8) . 7_546 ?
Bi1 Se1 Bi3 112.04(11) . 7_546 ?
Cu6 Se1 Bi3 103.9(9) 5_656 7_556 ?
Cu4 Se1 Bi3 113.8(8) 5_656 7_556 ?
Cu5 Se1 Bi3 89.2(5) 7_556 7_556 ?
Cu5 Se1 Bi3 113.0(5) 3_545 7_556 ?
Cu6 Se1 Bi3 98.9(8) . 7_556 ?
Cu3 Se1 Bi3 68(2) 3 7_556 ?
Cu3 Se1 Bi3 141(2) 3_545 7_556 ?
Cu4 Se1 Bi3 89.9(8) . 7_556 ?
Bi1 Se1 Bi3 112.04(11) . 7_556 ?
Bi3 Se1 Bi3 90.84(10) 7_546 7_556 ?
Cu2 Se2 Bi2 90.7(16) 5_655 3_545 ?
Cu2 Se2 Bi2 90.7(16) 5_655 3 ?
Bi2 Se2 Bi2 92.44(12) 3_545 3 ?
Cu2 Se2 Bi1 88.7(17) 5_655 3 ?
Bi2 Se2 Bi1 176.78(10) 3_545 3 ?
Bi2 Se2 Bi1 90.73(4) 3 3 ?
Cu2 Se2 Bi1 88.7(17) 5_655 3_545 ?
Bi2 Se2 Bi1 90.73(4) 3_545 3_545 ?
Bi2 Se2 Bi1 176.78(10) 3 3_545 ?
Bi1 Se2 Bi1 86.10(10) 3 3_545 ?
Cu2 Se2 Bi2 4(2) 5_655 5_655 ?
Bi2 Se2 Bi2 87.77(11) 3_545 5_655 ?
Bi2 Se2 Bi2 87.77(11) 3 5_655 ?
Bi1 Se2 Bi2 91.82(9) 3 5_655 ?
Bi1 Se2 Bi2 91.82(9) 3_545 5_655 ?
Cu3 Se3 Cu4 57.4(11) . 7_546 ?
Cu3 Se3 Cu4 57.4(11) . 7_556 ?
Cu4 Se3 Cu4 112.1(19) 7_546 7_556 ?
Cu3 Se3 Cu3 47(5) . 5_556 ?
Cu4 Se3 Cu3 61.8(13) 7_546 5_556 ?
Cu4 Se3 Cu3 61.8(13) 7_556 5_556 ?
Cu3 Se3 Cu5 41.3(16) . . ?
Cu4 Se3 Cu5 89.8(13) 7_546 . ?
Cu4 Se3 Cu5 24.0(10) 7_556 . ?
Cu3 Se3 Cu5 38.8(13) 5_556 . ?
Cu3 Se3 Cu5 41.3(16) . 5_556 ?
Cu4 Se3 Cu5 24.0(10) 7_546 5_556 ?
Cu4 Se3 Cu5 89.8(13) 7_556 5_556 ?
Cu3 Se3 Cu5 38.8(13) 5_556 5_556 ?
Cu5 Se3 Cu5 66.6(13) . 5_556 ?
Cu3 Se3 Bi3 120(3) . . ?
Cu4 Se3 Bi3 98.1(13) 7_546 . ?
Cu4 Se3 Bi3 98.1(13) 7_556 . ?
Cu3 Se3 Bi3 73(2) 5_556 . ?
Cu5 Se3 Bi3 93.25(10) . . ?
Cu5 Se3 Bi3 93.25(10) 5_556 . ?
Cu3 Se3 Cu6 50.7(13) . 7_546 ?
Cu4 Se3 Cu6 10.5(10) 7_546 7_546 ?
Cu4 Se3 Cu6 102.9(15) 7_556 7_546 ?
Cu3 Se3 Cu6 51.4(12) 5_556 7_546 ?
Cu5 Se3 Cu6 80.0(11) . 7_546 ?
Cu5 Se3 Cu6 13.6(8) 5_556 7_546 ?
Bi3 Se3 Cu6 94.9(10) . 7_546 ?
Cu3 Se3 Cu6 50.7(12) . 7_556 ?
Cu4 Se3 Cu6 102.9(15) 7_546 7_556 ?
Cu4 Se3 Cu6 10.5(10) 7_556 7_556 ?
Cu3 Se3 Cu6 51.4(12) 5_556 7_556 ?
Cu5 Se3 Cu6 13.6(8) . 7_556 ?
Cu5 Se3 Cu6 80.0(11) 5_556 7_556 ?
Bi3 Se3 Cu6 94.9(10) . 7_556 ?
Cu6 Se3 Cu6 93.3(15) 7_546 7_556 ?
Cu3 Se3 Bi3 123.3(16) . 7_556 ?
Cu4 Se3 Bi3 159.8(12) 7_546 7_556 ?
Cu4 Se3 Bi3 77.9(10) 7_556 7_556 ?
Cu3 Se3 Bi3 135.8(3) 5_556 7_556 ?
Cu5 Se3 Bi3 101.8(6) . 7_556 ?
Cu5 Se3 Bi3 164.6(5) 5_556 7_556 ?
Bi3 Se3 Bi3 97.65(10) . 7_556 ?
Cu6 Se3 Bi3 167.1(10) 7_546 7_556 ?
Cu6 Se3 Bi3 88.2(8) 7_556 7_556 ?
Cu3 Se3 Bi3 123.3(16) . 7_546 ?
Cu4 Se3 Bi3 77.9(10) 7_546 7_546 ?
Cu4 Se3 Bi3 159.8(12) 7_556 7_546 ?
Cu3 Se3 Bi3 135.8(3) 5_556 7_546 ?
Cu5 Se3 Bi3 164.6(5) . 7_546 ?
Cu5 Se3 Bi3 101.8(6) 5_556 7_546 ?
Bi3 Se3 Bi3 97.65(10) . 7_546 ?
Cu6 Se3 Bi3 88.2(8) 7_546 7_546 ?
Cu6 Se3 Bi3 167.1(10) 7_556 7_546 ?
Bi3 Se3 Bi3 87.53(9) 7_556 7_546 ?
Bi2 Se4 Bi1 94.77(10) . 3_445 ?
Bi2 Se4 Bi1 94.77(10) . 3_455 ?
Bi1 Se4 Bi1 93.89(11) 3_445 3_455 ?
Cu2 Se5 Cu2 180.0 5 1_565 ?
Cu2 Se5 Cu2 92(3) 5 5_565 ?
Cu2 Se5 Cu2 88(3) 1_565 5_565 ?
Cu2 Se5 Cu2 88(3) 5 . ?
Cu2 Se5 Cu2 92(3) 1_565 . ?
Cu2 Se5 Cu2 180.0 5_565 . ?
Cu2 Se5 Bi2 13(2) 5 5 ?
Cu2 Se5 Bi2 167(2) 1_565 5 ?
Cu2 Se5 Bi2 91.4(14) 5_565 5 ?
Cu2 Se5 Bi2 88.6(14) . 5 ?
Cu2 Se5 Bi2 167(2) 5 1_565 ?
Cu2 Se5 Bi2 13(2) 1_565 1_565 ?
Cu2 Se5 Bi2 88.6(14) 5_565 1_565 ?
Cu2 Se5 Bi2 91.4(14) . 1_565 ?
Bi2 Se5 Bi2 180.00(9) 5 1_565 ?
Cu2 Se5 Bi2 91.4(14) 5 5_565 ?
Cu2 Se5 Bi2 88.6(14) 1_565 5_565 ?
Cu2 Se5 Bi2 13(2) 5_565 5_565 ?
Cu2 Se5 Bi2 167(2) . 5_565 ?
Bi2 Se5 Bi2 88.32(5) 5 5_565 ?
Bi2 Se5 Bi2 91.68(5) 1_565 5_565 ?
Cu2 Se5 Bi2 88.6(14) 5 . ?
Cu2 Se5 Bi2 91.4(14) 1_565 . ?
Cu2 Se5 Bi2 167(2) 5_565 . ?
Cu2 Se5 Bi2 13(2) . . ?
Bi2 Se5 Bi2 91.68(5) 5 . ?
Bi2 Se5 Bi2 88.32(5) 1_565 . ?
Bi2 Se5 Bi2 180.0 5_565 . ?
Cu2 Se5 Bi1 81(2) 5 3_455 ?
Cu2 Se5 Bi1 99(2) 1_565 3_455 ?
Cu2 Se5 Bi1 81(2) 5_565 3_455 ?
Cu2 Se5 Bi1 99(2) . 3_455 ?
Bi2 Se5 Bi1 93.66(5) 5 3_455 ?
Bi2 Se5 Bi1 86.34(5) 1_565 3_455 ?
Bi2 Se5 Bi1 93.66(5) 5_565 3_455 ?
Bi2 Se5 Bi1 86.34(5) . 3_455 ?
Cu2 Se5 Bi1 99(2) 5 7 ?
Cu2 Se5 Bi1 81(2) 1_565 7 ?
Cu2 Se5 Bi1 99(2) 5_565 7 ?
Cu2 Se5 Bi1 81(2) . 7 ?
Bi2 Se5 Bi1 86.34(5) 5 7 ?
Bi2 Se5 Bi1 93.66(5) 1_565 7 ?
Bi2 Se5 Bi1 86.34(5) 5_565 7 ?
Bi2 Se5 Bi1 93.66(5) . 7 ?
Bi1 Se5 Bi1 180.0 3_455 7 ?
Cu5 Cu3 Cu5 111(6) . 5_556 ?
Cu5 Cu3 Cu3 56(3) . 5_556 ?
Cu5 Cu3 Cu3 56(3) 5_556 5_556 ?
Cu5 Cu3 Se3 84(4) . . ?
Cu5 Cu3 Se3 84(4) 5_556 . ?
Cu3 Cu3 Se3 79(6) 5_556 . ?
Cu5 Cu3 Cu6 13.7(13) . 7_556 ?
Cu5 Cu3 Cu6 125(6) 5_556 7_556 ?
Cu3 Cu3 Cu6 69(3) 5_556 7_556 ?
Se3 Cu3 Cu6 83(3) . 7_556 ?
Cu5 Cu3 Cu6 125(6) . 7_546 ?
Cu5 Cu3 Cu6 13.7(13) 5_556 7_546 ?
Cu3 Cu3 Cu6 69(3) 5_556 7_546 ?
Se3 Cu3 Cu6 83(3) . 7_546 ?
Cu6 Cu3 Cu6 138(6) 7_556 7_546 ?
Cu5 Cu3 Cu4 26.3(14) . 7_556 ?
Cu5 Cu3 Cu4 130(6) 5_556 7_556 ?
Cu3 Cu3 Cu4 77(4) 5_556 7_556 ?
Se3 Cu3 Cu4 71(3) . 7_556 ?
Cu6 Cu3 Cu4 15.6(14) 7_556 7_556 ?
Cu6 Cu3 Cu4 141(5) 7_546 7_556 ?
Cu5 Cu3 Cu4 130(6) . 7_546 ?
Cu5 Cu3 Cu4 26.3(14) 5_556 7_546 ?
Cu3 Cu3 Cu4 77(4) 5_556 7_546 ?
Se3 Cu3 Cu4 71(3) . 7_546 ?
Cu6 Cu3 Cu4 141(5) 7_556 7_546 ?
Cu6 Cu3 Cu4 15.6(14) 7_546 7_546 ?
Cu4 Cu3 Cu4 138(6) 7_556 7_546 ?
Cu5 Cu3 Cu6 7.2(15) . 3_455 ?
Cu5 Cu3 Cu6 118(5) 5_556 3_455 ?
Cu3 Cu3 Cu6 62(3) 5_556 3_455 ?
Se3 Cu3 Cu6 87(3) . 3_455 ?
Cu6 Cu3 Cu6 8(2) 7_556 3_455 ?
Cu6 Cu3 Cu6 132(5) 7_546 3_455 ?
Cu4 Cu3 Cu6 24(2) 7_556 3_455 ?
Cu4 Cu3 Cu6 137(6) 7_546 3_455 ?
Cu5 Cu3 Cu6 118(5) . 3_445 ?
Cu5 Cu3 Cu6 7.2(15) 5_556 3_445 ?
Cu3 Cu3 Cu6 62(3) 5_556 3_445 ?
Se3 Cu3 Cu6 87(3) . 3_445 ?
Cu6 Cu3 Cu6 132(5) 7_556 3_445 ?
Cu6 Cu3 Cu6 8(2) 7_546 3_445 ?
Cu4 Cu3 Cu6 137(6) 7_556 3_445 ?
Cu4 Cu3 Cu6 24(2) 7_546 3_445 ?
Cu6 Cu3 Cu6 125(5) 3_455 3_445 ?
Cu5 Cu3 Se3 71(3) . 5_556 ?
Cu5 Cu3 Se3 71(3) 5_556 5_556 ?
Cu3 Cu3 Se3 54(5) 5_556 5_556 ?
Se3 Cu3 Se3 133(5) . 5_556 ?
Cu6 Cu3 Se3 80(3) 7_556 5_556 ?
Cu6 Cu3 Se3 80(3) 7_546 5_556 ?
Cu4 Cu3 Se3 96(3) 7_556 5_556 ?
Cu4 Cu3 Se3 96(3) 7_546 5_556 ?
Cu6 Cu3 Se3 72(2) 3_455 5_556 ?
Cu6 Cu3 Se3 72(2) 3_445 5_556 ?
Cu5 Cu3 Cu4 14.3(17) . 3_455 ?
Cu5 Cu3 Cu4 111(5) 5_556 3_455 ?
Cu3 Cu3 Cu4 58(2) 5_556 3_455 ?
Se3 Cu3 Cu4 98(3) . 3_455 ?
Cu6 Cu3 Cu4 21(2) 7_556 3_455 ?
Cu6 Cu3 Cu4 125(5) 7_546 3_455 ?
Cu4 Cu3 Cu4 37(3) 7_556 3_455 ?
Cu4 Cu3 Cu4 135(5) 7_546 3_455 ?
Cu6 Cu3 Cu4 13.1(12) 3_455 3_455 ?
Cu6 Cu3 Cu4 117(4) 3_445 3_455 ?
Se3 Cu3 Cu4 59(2) 5_556 3_455 ?
Cu6 Cu4 Cu6 9(9) . 5_656 ?
Cu6 Cu4 Cu5 43(3) . 7_556 ?
Cu6 Cu4 Cu5 42(3) 5_656 7_556 ?
Cu6 Cu4 Cu5 43(3) . 3_545 ?
Cu6 Cu4 Cu5 42(3) 5_656 3_545 ?
Cu5 Cu4 Cu5 85(5) 7_556 3_545 ?
Cu6 Cu4 Cu4 6(6) . 5_656 ?
Cu6 Cu4 Cu4 4(4) 5_656 5_656 ?
Cu5 Cu4 Cu4 42(3) 7_556 5_656 ?
Cu5 Cu4 Cu4 42(3) 3_545 5_656 ?
Cu6 Cu4 Cu3 82(4) . 7_556 ?
Cu6 Cu4 Cu3 85(3) 5_656 7_556 ?
Cu5 Cu4 Cu3 45(3) 7_556 7_556 ?
Cu5 Cu4 Cu3 123(5) 3_545 7_556 ?
Cu4 Cu4 Cu3 84(3) 5_656 7_556 ?
Cu6 Cu4 Cu3 82(4) . 7_546 ?
Cu6 Cu4 Cu3 85(3) 5_656 7_546 ?
Cu5 Cu4 Cu3 123(5) 7_556 7_546 ?
Cu5 Cu4 Cu3 45(3) 3_545 7_546 ?
Cu4 Cu4 Cu3 84(3) 5_656 7_546 ?
Cu3 Cu4 Cu3 138(6) 7_556 7_546 ?
Cu6 Cu4 Se1 79(9) . 5_656 ?
Cu6 Cu4 Se1 88(4) 5_656 5_656 ?
Cu5 Cu4 Se1 86(3) 7_556 5_656 ?
Cu5 Cu4 Se1 86(3) 3_545 5_656 ?
Cu4 Cu4 Se1 85(4) 5_656 5_656 ?
Cu3 Cu4 Se1 69(3) 7_556 5_656 ?
Cu3 Cu4 Se1 69(3) 7_546 5_656 ?
Cu6 Cu4 Se3 120(3) . 7_546 ?
Cu6 Cu4 Se3 117.5(16) 5_656 7_546 ?
Cu5 Cu4 Se3 156(4) 7_556 7_546 ?
Cu5 Cu4 Se3 78.3(19) 3_545 7_546 ?
Cu4 Cu4 Se3 118.7(19) 5_656 7_546 ?
Cu3 Cu4 Se3 157(4) 7_556 7_546 ?
Cu3 Cu4 Se3 51(2) 7_546 7_546 ?
Se1 Cu4 Se3 109.2(15) 5_656 7_546 ?
Cu6 Cu4 Se3 120(3) . 7_556 ?
Cu6 Cu4 Se3 117.5(16) 5_656 7_556 ?
Cu5 Cu4 Se3 78.3(19) 7_556 7_556 ?
Cu5 Cu4 Se3 156(4) 3_545 7_556 ?
Cu4 Cu4 Se3 118.7(19) 5_656 7_556 ?
Cu3 Cu4 Se3 51(2) 7_556 7_556 ?
Cu3 Cu4 Se3 157(4) 7_546 7_556 ?
Se1 Cu4 Se3 109.2(15) 5_656 7_556 ?
Se3 Cu4 Se3 112.1(19) 7_546 7_556 ?
Cu6 Cu4 Cu3 62(4) . 3_545 ?
Cu6 Cu4 Cu3 58(2) 5_656 3_545 ?
Cu5 Cu4 Cu3 100(4) 7_556 3_545 ?
Cu5 Cu4 Cu3 23(3) 3_545 3_545 ?
Cu4 Cu4 Cu3 59(2) 5_656 3_545 ?
Cu3 Cu4 Cu3 143(3) 7_556 3_545 ?
Cu3 Cu4 Cu3 45(5) 7_546 3_545 ?
Se1 Cu4 Cu3 105(3) 5_656 3_545 ?
Se3 Cu4 Cu3 59.2(19) 7_546 3_545 ?
Se3 Cu4 Cu3 146(3) 7_556 3_545 ?
Cu6 Cu4 Cu3 62(4) . 3 ?
Cu6 Cu4 Cu3 58(2) 5_656 3 ?
Cu5 Cu4 Cu3 23(3) 7_556 3 ?
Cu5 Cu4 Cu3 100(4) 3_545 3 ?
Cu4 Cu4 Cu3 59(2) 5_656 3 ?
Cu3 Cu4 Cu3 45(5) 7_556 3 ?
Cu3 Cu4 Cu3 143(3) 7_546 3 ?
Se1 Cu4 Cu3 105(3) 5_656 3 ?
Se3 Cu4 Cu3 146(3) 7_546 3 ?
Se3 Cu4 Cu3 59.2(19) 7_556 3 ?
Cu3 Cu4 Cu3 108(4) 3_545 3 ?
Cu6 Cu5 Cu6 29(8) 3_455 7_556 ?
Cu6 Cu5 Cu4 61(6) 3_455 7_556 ?
Cu6 Cu5 Cu4 34(3) 7_556 7_556 ?
Cu6 Cu5 Cu4 34(3) 3_455 3_455 ?
Cu6 Cu5 Cu4 61(6) 7_556 3_455 ?
Cu4 Cu5 Cu4 95(5) 7_556 3_455 ?
Cu6 Cu5 Cu5 14(4) 3_455 5_566 ?
Cu6 Cu5 Cu5 14(4) 7_556 5_566 ?
Cu4 Cu5 Cu5 48(3) 7_556 5_566 ?
Cu4 Cu5 Cu5 48(3) 3_455 5_566 ?
Cu6 Cu5 Cu3 133(5) 3_455 5_556 ?
Cu6 Cu5 Cu3 156(5) 7_556 5_556 ?
Cu4 Cu5 Cu3 142(5) 7_556 5_556 ?
Cu4 Cu5 Cu3 109(4) 3_455 5_556 ?
Cu5 Cu5 Cu3 146(3) 5_566 5_556 ?
Cu6 Cu5 Cu3 156(5) 3_455 . ?
Cu6 Cu5 Cu3 133(5) 7_556 . ?
Cu4 Cu5 Cu3 109(4) 7_556 . ?
Cu4 Cu5 Cu3 142(5) 3_455 . ?
Cu5 Cu5 Cu3 146(3) 5_566 . ?
Cu3 Cu5 Cu3 69(6) 5_556 . ?
Cu6 Cu5 Se1 66(4) 3_455 7_556 ?
Cu6 Cu5 Se1 82(4) 7_556 7_556 ?
Cu4 Cu5 Se1 89(3) 7_556 7_556 ?
Cu4 Cu5 Se1 69(3) 3_455 7_556 ?
Cu5 Cu5 Se1 73.5(7) 5_566 7_556 ?
Cu3 Cu5 Se1 74(3) 5_556 7_556 ?
Cu3 Cu5 Se1 138(4) . 7_556 ?
Cu6 Cu5 Se1 82(4) 3_455 3_455 ?
Cu6 Cu5 Se1 66(4) 7_556 3_455 ?
Cu4 Cu5 Se1 69(3) 7_556 3_455 ?
Cu4 Cu5 Se1 89(3) 3_455 3_455 ?
Cu5 Cu5 Se1 73.5(7) 5_566 3_455 ?
Cu3 Cu5 Se1 138(4) 5_556 3_455 ?
Cu3 Cu5 Se1 74(3) . 3_455 ?
Se1 Cu5 Se1 147.0(15) 7_556 3_455 ?
Cu6 Cu5 Se3 134(5) 3_455 . ?
Cu6 Cu5 Se3 112(4) 7_556 . ?
Cu4 Cu5 Se3 78(2) 7_556 . ?
Cu4 Cu5 Se3 162(3) 3_455 . ?
Cu5 Cu5 Se3 123.3(6) 5_566 . ?
Cu3 Cu5 Se3 71(3) 5_556 . ?
Cu3 Cu5 Se3 55(3) . . ?
Se1 Cu5 Se3 93.8(2) 7_556 . ?
Se1 Cu5 Se3 104.2(3) 3_455 . ?
Cu6 Cu5 Se3 112(4) 3_455 5_556 ?
Cu6 Cu5 Se3 134(4) 7_556 5_556 ?
Cu4 Cu5 Se3 162(3) 7_556 5_556 ?
Cu4 Cu5 Se3 78(2) 3_455 5_556 ?
Cu5 Cu5 Se3 123.3(6) 5_566 5_556 ?
Cu3 Cu5 Se3 55(3) 5_556 5_556 ?
Cu3 Cu5 Se3 71(3) . 5_556 ?
Se1 Cu5 Se3 104.2(3) 7_556 5_556 ?
Se1 Cu5 Se3 93.8(2) 3_455 5_556 ?
Se3 Cu5 Se3 113.4(13) . 5_556 ?
Cu6 Cu5 Cu5 166(4) 3_455 5_556 ?
Cu6 Cu5 Cu5 166(4) 7_556 5_556 ?
Cu4 Cu5 Cu5 132(3) 7_556 5_556 ?
Cu4 Cu5 Cu5 132(3) 3_455 5_556 ?
Cu5 Cu5 Cu5 180.00(3) 5_566 5_556 ?
Cu3 Cu5 Cu5 34(3) 5_556 5_556 ?
Cu3 Cu5 Cu5 34(3) . 5_556 ?
Se1 Cu5 Cu5 106.5(7) 7_556 5_556 ?
Se1 Cu5 Cu5 106.5(7) 3_455 5_556 ?
Se3 Cu5 Cu5 56.7(6) . 5_556 ?
Se3 Cu5 Cu5 56.7(6) 5_556 5_556 ?
Cu6 Cu6 Cu4 155(10) 5_656 . ?
Cu6 Cu6 Cu5 76(4) 5_656 3_545 ?
Cu4 Cu6 Cu5 103(4) . 3_545 ?
Cu6 Cu6 Cu5 76(4) 5_656 7_556 ?
Cu4 Cu6 Cu5 103(4) . 7_556 ?
Cu5 Cu6 Cu5 151(8) 3_545 7_556 ?
Cu6 Cu6 Cu4 16(10) 5_656 5_656 ?
Cu4 Cu6 Cu4 171(9) . 5_656 ?
Cu5 Cu6 Cu4 76(4) 3_545 5_656 ?
Cu5 Cu6 Cu4 76(4) 7_556 5_656 ?
Cu6 Cu6 Cu3 105(5) 5_656 7_556 ?
Cu4 Cu6 Cu3 82(4) . 7_556 ?
Cu5 Cu6 Cu3 166(6) 3_545 7_556 ?
Cu5 Cu6 Cu3 33(4) 7_556 7_556 ?
Cu4 Cu6 Cu3 101(3) 5_656 7_556 ?
Cu6 Cu6 Cu3 105(5) 5_656 7_546 ?
Cu4 Cu6 Cu3 82(4) . 7_546 ?
Cu5 Cu6 Cu3 33(4) 3_545 7_546 ?
Cu5 Cu6 Cu3 166(6) 7_556 7_546 ?
Cu4 Cu6 Cu3 101(3) 5_656 7_546 ?
Cu3 Cu6 Cu3 138(6) 7_556 7_546 ?
Cu6 Cu6 Se1 119(10) 5_656 5_656 ?
Cu4 Cu6 Se1 86(9) . 5_656 ?
Cu5 Cu6 Se1 97(4) 3_545 5_656 ?
Cu5 Cu6 Se1 97(4) 7_556 5_656 ?
Cu4 Cu6 Se1 103(4) 5_656 5_656 ?
Cu3 Cu6 Se1 70(3) 7_556 5_656 ?
Cu3 Cu6 Se1 70(3) 7_546 5_656 ?
Cu6 Cu6 Cu3 66(5) 5_656 3_545 ?
Cu4 Cu6 Cu3 105(4) . 3_545 ?
Cu5 Cu6 Cu3 17(4) 3_545 3_545 ?
Cu5 Cu6 Cu3 139(5) 7_556 3_545 ?
Cu4 Cu6 Cu3 71(3) 5_656 3_545 ?
Cu3 Cu6 Cu3 172(2) 7_556 3_545 ?
Cu3 Cu6 Cu3 48(5) 7_546 3_545 ?
Se1 Cu6 Cu3 114(3) 5_656 3_545 ?
Cu6 Cu6 Cu3 66(5) 5_656 3 ?
Cu4 Cu6 Cu3 105(4) . 3 ?
Cu5 Cu6 Cu3 139(5) 3_545 3 ?
Cu5 Cu6 Cu3 17(4) 7_556 3 ?
Cu4 Cu6 Cu3 71(3) 5_656 3 ?
Cu3 Cu6 Cu3 48(5) 7_556 3 ?
Cu3 Cu6 Cu3 172(2) 7_546 3 ?
Se1 Cu6 Cu3 114(3) 5_656 3 ?
Cu3 Cu6 Cu3 125(5) 3_545 3 ?
Cu6 Cu6 Se1 54(10) 5_656 . ?
Cu4 Cu6 Se1 101(9) . . ?
Cu5 Cu6 Se1 82(4) 3_545 . ?
Cu5 Cu6 Se1 82(4) 7_556 . ?
Cu4 Cu6 Se1 69(3) 5_656 . ?
Cu3 Cu6 Se1 111(3) 7_556 . ?
Cu3 Cu6 Se1 111(3) 7_546 . ?
Se1 Cu6 Se1 173(3) 5_656 . ?
Cu3 Cu6 Se1 65(3) 3_545 . ?
Cu3 Cu6 Se1 65(3) 3 . ?
Cu6 Cu6 Se3 120(9) 5_656 7_546 ?
Cu4 Cu6 Se3 49(2) . 7_546 ?
Cu5 Cu6 Se3 55(3) 3_545 7_546 ?
Cu5 Cu6 Se3 146(5) 7_556 7_546 ?
Cu4 Cu6 Se3 127.8(14) 5_656 7_546 ?
Cu3 Cu6 Se3 131(3) 7_556 7_546 ?
Cu3 Cu6 Se3 46(3) 7_546 7_546 ?
Se1 Cu6 Se3 99.2(14) 5_656 7_546 ?
Cu3 Cu6 Se3 57(2) 3_545 7_546 ?
Cu3 Cu6 Se3 137(3) 3 7_546 ?
Se1 Cu6 Se3 85.7(13) . 7_546 ?

loop_
_geom_bond_atom_site_label_1
_geom_bond_atom_site_label_2
_geom_bond_distance
_geom_bond_site_symmetry_2
_geom_bond_publ_flag
Bi1 Se1 2.797(4) . ?
Bi1 Se4 2.872(3) 3 ?
Bi1 Se4 2.872(3) 3_545 ?
Bi1 Se2 3.074(3) 3_445 ?
Bi1 Se2 3.074(3) 3_455 ?
Bi1 Se5 3.0961(16) 3_545 ?
Bi2 Cu2 0.68(11) . ?
Bi2 Se4 2.807(4) . ?
Bi2 Se2 2.906(3) 3_455 ?
Bi2 Se2 2.906(3) 3_445 ?
Bi2 Se5 3.0124(13) 1_545 ?
Bi2 Se5 3.0124(13) . ?
Bi2 Se2 3.129(5) 5_655 ?
Cu2 Se2 2.48(11) 5_655 ?
Cu2 Se5 2.93(6) 1_545 ?
Cu2 Se5 2.93(6) . ?
Bi3 Se3 2.729(4) . ?
Bi3 Se1 2.946(3) 7_546 ?
Bi3 Se1 2.946(3) 7_556 ?
Bi3 Se3 3.034(2) 7_556 ?
Bi3 Se3 3.034(2) 7_546 ?
Bi3 Cu3 3.12(10) 5_556 ?
Se1 Cu6 2.29(5) 5_656 ?
Se1 Cu4 2.33(6) 5_656 ?
Se1 Cu5 2.488(10) 7_556 ?
Se1 Cu5 2.488(10) 3_545 ?
Se1 Cu6 2.49(5) . ?
Se1 Cu3 2.60(7) 3 ?
Se1 Cu3 2.60(6) 3_545 ?
Se1 Cu4 2.68(6) . ?
Se3 Cu3 2.09(10) . ?
Se3 Cu4 2.53(3) 7_546 ?
Se3 Cu4 2.53(3) 7_556 ?
Se3 Cu3 2.53(10) 5_556 ?
Se3 Cu5 2.535(18) . ?
Se3 Cu5 2.535(19) 5_556 ?
Se3 Cu6 2.89(4) 7_546 ?
Se3 Cu6 2.89(4) 7_556 ?
Cu3 Cu5 1.68(6) . ?
Cu3 Cu5 1.68(6) 5_556 ?
Cu3 Cu3 1.9(2) 5_556 ?
Cu3 Cu6 2.25(4) 7_556 ?
Cu3 Cu6 2.25(4) 7_546 ?
Cu3 Cu4 2.25(4) 7_556 ?
Cu3 Cu4 2.25(4) 7_546 ?
Cu3 Cu6 2.37(5) 3_455 ?
Cu3 Cu6 2.37(5) 3_445 ?
Cu3 Cu4 2.60(7) 3_455 ?
Cu4 Cu6 0.61(5) . ?
Cu4 Cu6 0.95(9) 5_656 ?
Cu4 Cu5 1.05(4) 7_556 ?
Cu4 Cu5 1.05(4) 3_545 ?
Cu4 Cu4 1.56(10) 5_656 ?
Cu5 Cu6 0.73(3) 3_455 ?
Cu5 Cu6 0.73(3) 7_556 ?
Cu5 Cu5 1.42(7) 5_566 ?
Cu5 Cu5 2.78(7) 5_556 ?
Cu6 Cu6 0.36(10) 5_656 ?
